data_4512665
loop_
_publ_author_name
'Ferguson, Jayne L.'
'Fitchett, Christopher M.'

_publ_section_title
;
 N,N&#x2032;-Dimethylene-2,2&#x2032;-biimidazole---A Mimic of Carboxylate
 for the Formation of Complexes with Copper(I) And the Anion Directed
 Formation of a Solvent Pocket
;
_journal_issue 3
_journal_name_full 'Crystal Growth &amp; Design'
_journal_page_first 1280
_journal_paper_doi 10.1021/cg5016803
_journal_volume 15
_journal_year 2015
_chemical_formula_moiety 'C24 H24 Cu2 N12, 2(Cl1 O4), C6 H6'
_chemical_formula_sum 'C30 H30 Cl2 Cu2 N12 O8'
_chemical_formula_weight 884.64
_space_group_crystal_system cubic
_space_group_IT_number 212
_space_group_name_Hall 'P 4acd 2ab 3'
_space_group_name_H-M_alt 'P 43 3 2'
_symmetry_space_group_name_Hall 'P 4acd 2ab 3'
_symmetry_space_group_name_H-M 'P 43 3 2'
_atom_sites_solution_hydrogens geom
_atom_sites_solution_primary direct
_audit_creation_date 2014-09-17
_audit_creation_method
;
Olex2 1.2
(compiled 2014.08.28 svn.r2986 for OlexSys, GUI svn.r4874)
;
_cell_angle_alpha 90
_cell_angle_beta 90
_cell_angle_gamma 90
_cell_formula_units_Z 4
_cell_length_a 15.1782(3)
_cell_length_b 15.1782(3)
_cell_length_c 15.1782(3)
_cell_measurement_reflns_used 2028
_cell_measurement_temperature 120.01(10)
_cell_measurement_theta_max 73.2425
_cell_measurement_theta_min 2.9090
_cell_volume 3496.72(12)
_computing_cell_refinement
;
CrysAlisPro, Agilent Technologies,
Version 1.171.36.21 (release 14-08-2012 CrysAlis171 .NET)
(compiled Sep 14 2012,17:21:16)
;
_computing_data_collection
;
CrysAlisPro, Agilent Technologies,
Version 1.171.36.21 (release 14-08-2012 CrysAlis171 .NET)
(compiled Sep 14 2012,17:21:16)
;
_computing_data_reduction
;
CrysAlisPro, Agilent Technologies,
Version 1.171.36.21 (release 14-08-2012 CrysAlis171 .NET)
(compiled Sep 14 2012,17:21:16)
;
_computing_molecular_graphics 'Olex2 (Dolomanov et al., 2009)'
_computing_publication_material 'Olex2 (Dolomanov et al., 2009)'
_computing_structure_refinement 'ShelXL (Sheldrick, 2008)'
_computing_structure_solution 'ShelXS (Sheldrick, 2008)'
_diffrn_ambient_temperature 120.01(10)
_diffrn_detector_area_resol_mean 21.3001
_diffrn_measured_fraction_theta_full 0.9971
_diffrn_measured_fraction_theta_max 0.9853
_diffrn_measurement_details
;
  1 omega -114.00  -70.00   1.0000    5.0000
omega____ theta____ kappa____ phi______ frames
    -      -39.9688 -141.0000  -87.0000 44

  2 omega   92.00  118.00   1.0000    5.0000
omega____ theta____ kappa____ phi______ frames
    -       39.9688  164.0000  124.0000 26

  3 omega   31.00   63.00   1.0000   20.0000
omega____ theta____ kappa____ phi______ frames
    -      107.7801  -30.0000   90.0000 32

  4 omega   63.00  116.00   1.0000   20.0000
omega____ theta____ kappa____ phi______ frames
    -      107.7801 -125.0000 -120.0000 53

  5 omega    6.00   58.00   1.0000    5.0000
omega____ theta____ kappa____ phi______ frames
    -       39.9688   77.0000   30.0000 52
;
_diffrn_measurement_device_type 'SuperNova, Dual, Cu at zero, Atlas'
_diffrn_measurement_method '\w scans'
_diffrn_orient_matrix_UB_11 0.0440783000
_diffrn_orient_matrix_UB_12 0.0535791000
_diffrn_orient_matrix_UB_13 -0.0741641000
_diffrn_orient_matrix_UB_21 -0.0321535000
_diffrn_orient_matrix_UB_22 0.0862845000
_diffrn_orient_matrix_UB_23 0.0427511000
_diffrn_orient_matrix_UB_31 0.0854754000
_diffrn_orient_matrix_UB_32 0.0048655000
_diffrn_orient_matrix_UB_33 0.0543672000
_diffrn_radiation_monochromator mirror
_diffrn_radiation_type 'Cu K\a'
_diffrn_radiation_wavelength 1.5418
_diffrn_reflns_av_R_equivalents 0.0322
_diffrn_reflns_av_unetI/netI 0.0262
_diffrn_reflns_Laue_measured_fraction_full 0.999
_diffrn_reflns_Laue_measured_fraction_max 0.996
_diffrn_reflns_limit_h_max 15
_diffrn_reflns_limit_h_min -12
_diffrn_reflns_limit_k_max 12
_diffrn_reflns_limit_k_min -13
_diffrn_reflns_limit_l_max 18
_diffrn_reflns_limit_l_min -8
_diffrn_reflns_number 3729
_diffrn_reflns_point_group_measured_fraction_full 0.999
_diffrn_reflns_point_group_measured_fraction_max 0.988
_diffrn_reflns_theta_full 67.684
_diffrn_reflns_theta_max 73.401
_diffrn_reflns_theta_min 4.119
_diffrn_source 'SuperNova (Cu) X-ray Source'
_exptl_absorpt_coefficient_mu 3.506
_exptl_absorpt_correction_T_max 1.00000
_exptl_absorpt_correction_T_min 0.62741
_exptl_absorpt_correction_type multi-scan
_exptl_absorpt_process_details
;
CrysAlisPro, Agilent Technologies,
Version 1.171.36.21 (release 14-08-2012 CrysAlis171 .NET)
(compiled Sep 14 2012,17:21:16)
Empirical absorption correction using spherical harmonics,
 implemented in SCALE3 ABSPACK scaling algorithm.
;
_exptl_crystal_colour
;
;
_exptl_crystal_density_diffrn 1.680
_exptl_crystal_description
;
;
_exptl_crystal_F_000 1800
_exptl_crystal_size_max 0.24
_exptl_crystal_size_mid 0.22
_exptl_crystal_size_min 0.19
_refine_diff_density_max 0.327
_refine_diff_density_min -0.385
_refine_diff_density_rms 0.055
_refine_ls_abs_structure_details
;
 Classical Flack method preferred over Parsons because s.u. lower.
;
_refine_ls_abs_structure_Flack -0.02(5)
_refine_ls_extinction_method none
_refine_ls_goodness_of_fit_ref 1.058
_refine_ls_hydrogen_treatment constr
_refine_ls_matrix_type full
_refine_ls_number_parameters 95
_refine_ls_number_reflns 1170
_refine_ls_number_restraints 0
_refine_ls_restrained_S_all 1.058
_refine_ls_R_factor_all 0.0387
_refine_ls_R_factor_gt 0.0348
_refine_ls_shift/su_max 0.001
_refine_ls_shift/su_mean 0.000
_refine_ls_structure_factor_coef Fsqd
_refine_ls_weighting_details
;
 w=1/[\s^2^(Fo^2^)+(0.0585P)^2^+1.2776P]
 where P=(Fo^2^+2Fc^2^)/3
;
_refine_ls_weighting_scheme calc
_refine_ls_wR_factor_gt 0.0903
_refine_ls_wR_factor_ref 0.0928
_reflns_Friedel_coverage 0.560
_reflns_Friedel_fraction_full 1.000
_reflns_Friedel_fraction_max 0.974
_reflns_number_gt 1098
_reflns_number_total 1170
_reflns_threshold_expression 'I > 2\s(I)'
_cod_data_source_file cg5016803_si_002.cif
_cod_data_source_block S2
_cod_depositor_comments 'Adding full bibliography for 4512656--4512665.cif.'
_cod_original_cell_volume 3496.7(2)
_cod_database_code 4512665
_shelxl_version_number 2013-2
_shelx_space_group_comment
;
The symmetry employed for this shelxl refinement is uniquely defined
by the following loop, which should always be used as a source of
symmetry information in preference to the above space-group names.
They are only intended as comments.
;
_reflns_odcompleteness_completeness 99.71
_reflns_odcompleteness_iscentric 1
_reflns_odcompleteness_theta 66.97
_olex2_refinement_description
;
1. Fixed Uiso
 At 1.2 times of:
  All C(H) groups, All C(H,H) groups
2. Others
 Fixed Sof: O10(0.22222) O11(0.33333) O12(0.66667) O13(0.11111)
3.a Secondary CH2 refined with riding coordinates:
 C6(H6A,H6B)
3.b Aromatic/amide H refined with riding coordinates:
 C4(H4), C5(H5), C7(H7), C8(H8)
;
_olex2_submission_special_instructions 'No special instructions were received'

loop_
_space_group_symop_operation_xyz
'x, y, z'
'-y+3/4, x+1/4, z+3/4'
'-x+1/2, -y, z+1/2'
'y+3/4, -x+3/4, z+1/4'
'x+3/4, -z+3/4, y+1/4'
'x+1/2, -y+1/2, -z'
'x+1/4, z+3/4, -y+3/4'
'z+1/4, y+3/4, -x+3/4'
'-x, y+1/2, -z+1/2'
'-z+3/4, y+1/4, x+3/4'
'z, x, y'
'y, z, x'
'-y+1/2, -z, x+1/2'
'z+1/2, -x+1/2, -y'
'-y, z+1/2, -x+1/2'
'-z+1/2, -x, y+1/2'
'-z, x+1/2, -y+1/2'
'y+1/2, -z+1/2, -x'
'y+1/4, x+3/4, -z+3/4'
'-y+1/4, -x+1/4, -z+1/4'
'-x+3/4, z+1/4, y+3/4'
'-x+1/4, -z+1/4, -y+1/4'
'z+3/4, -y+3/4, x+1/4'
'-z+1/4, -y+1/4, -x+1/4'

loop_
_atom_site_label
_atom_site_type_symbol
_atom_site_fract_x
_atom_site_fract_y
_atom_site_fract_z
_atom_site_U_iso_or_equiv
_atom_site_adp_type
_atom_site_occupancy
_atom_site_site_symmetry_order
_atom_site_calc_flag
_atom_site_refinement_flags_posn
_atom_site_refinement_flags_adp
_atom_site_refinement_flags_occupancy
_atom_site_disorder_assembly
_atom_site_disorder_group
Cu1 Cu 0.57313(3) 0.57313(3) 0.57313(3) 0.0256(3) Uani 1 3 d S T P . .
Cl9 Cl 0.38706(6) 0.38706(6) 0.38706(6) 0.0381(4) Uani 1 3 d S T P . .
O10 O 0.4427(4) 0.4427(4) 0.4427(4) 0.109(5) Uani 0.6667 3 d S T P A 1
O11 O 0.3610(13) 0.4716(9) 0.3663(15) 0.091(6) Uani 0.3333 1 d . . . A 2
O12 O 0.3481(7) 0.4438(7) 0.3265(4) 0.088(3) Uani 0.6667 1 d . . . A 1
O13 O 0.3285(6) 0.3285(6) 0.3285(6) 0.054(4) Uani 0.3333 3 d S T P A 2
N1 N 0.47684(19) 0.55691(18) 0.6600(2) 0.0260(6) Uani 1 1 d . . . . .
N3 N 0.3912(2) 0.5560(2) 0.7774(2) 0.0363(8) Uani 1 1 d . . . . .
C2 C 0.4632(2) 0.5915(2) 0.7392(2) 0.0269(7) Uani 1 1 d . . . . .
C4 C 0.3571(2) 0.4951(3) 0.7207(3) 0.0379(9) Uani 1 1 d . . . . .
H4 H 0.3077 0.4600 0.7296 0.045 Uiso 1 1 calc R . . . .
C5 C 0.4101(2) 0.4964(2) 0.6484(3) 0.0322(8) Uani 1 1 d . . . . .
H5 H 0.4024 0.4616 0.5986 0.039 Uiso 1 1 calc R . . . .
C6 C 0.3656(3) 0.5762(3) 0.8687(3) 0.0476(10) Uani 1 1 d . . . . .
H6A H 0.4006 0.5415 0.9095 0.057 Uiso 1 1 calc R . . . .
H6B H 0.3040 0.5621 0.8779 0.057 Uiso 1 1 calc R . . . .
C7 C 0.5608(3) 0.3750 0.8108(3) 0.0460(15) Uani 1 2 d S T P . .
H7 H 0.5175 0.3750 0.7675 0.055 Uiso 1 2 calc RS T P . .
C8 C 0.6250 0.4393(3) 0.8107(3) 0.0441(14) Uani 1 2 d S T P . .
H8 H 0.6250 0.4826 0.7674 0.053 Uiso 1 2 calc RS T P . .

loop_
_atom_site_aniso_label
_atom_site_aniso_U_11
_atom_site_aniso_U_22
_atom_site_aniso_U_33
_atom_site_aniso_U_23
_atom_site_aniso_U_13
_atom_site_aniso_U_12
Cu1 0.0256(3) 0.0256(3) 0.0256(3) -0.00239(18) -0.00239(18) -0.00239(18)
Cl9 0.0381(4) 0.0381(4) 0.0381(4) -0.0026(4) -0.0026(4) -0.0026(4)
O10 0.109(5) 0.109(5) 0.109(5) -0.039(4) -0.039(4) -0.039(4)
O11 0.087(10) 0.023(5) 0.16(2) 0.021(9) 0.001(14) -0.009(6)
O12 0.103(7) 0.120(8) 0.039(3) 0.022(4) 0.011(4) 0.061(6)
O13 0.054(4) 0.054(4) 0.054(4) -0.013(4) -0.013(4) -0.013(4)
N1 0.0237(13) 0.0247(13) 0.0296(14) 0.0043(11) -0.0006(11) 0.0007(11)
N3 0.0284(15) 0.0382(17) 0.0424(18) 0.0076(14) 0.0129(14) 0.0020(13)
C2 0.0241(15) 0.0266(15) 0.0299(16) 0.0056(15) 0.0057(13) 0.0051(13)
C4 0.0259(18) 0.0325(18) 0.055(2) 0.0100(17) 0.0036(16) -0.0051(15)
C5 0.0283(17) 0.0270(16) 0.041(2) 0.0047(15) -0.0054(15) -0.0035(14)
C6 0.041(2) 0.054(3) 0.048(3) 0.009(2) 0.0245(19) 0.001(2)
C7 0.0319(18) 0.074(4) 0.0319(18) 0.003(2) -0.009(2) -0.003(2)
C8 0.039(3) 0.047(2) 0.047(2) 0.020(3) 0.007(2) 0.007(2)

loop_
_atom_type_symbol
_atom_type_description
_atom_type_scat_dispersion_real
_atom_type_scat_dispersion_imag
_atom_type_scat_source
C C 0.0181 0.0091 'International Tables Vol C Tables 4.2.6.8 and 6.1.1.4'
H H 0.0000 0.0000 'International Tables Vol C Tables 4.2.6.8 and 6.1.1.4'
Cl Cl 0.3639 0.7018 'International Tables Vol C Tables 4.2.6.8 and 6.1.1.4'
Cu Cu -1.9646 0.5888 'International Tables Vol C Tables 4.2.6.8 and 6.1.1.4'
N N 0.0311 0.0180 'International Tables Vol C Tables 4.2.6.8 and 6.1.1.4'
O O 0.0492 0.0322 'International Tables Vol C Tables 4.2.6.8 and 6.1.1.4'

loop_
_geom_angle_atom_site_label_1
_geom_angle_atom_site_label_2
_geom_angle_atom_site_label_3
_geom_angle
_geom_angle_site_symmetry_1
_geom_angle_site_symmetry_3
N1 Cu1 Cu1 96.50(9) 12 20_666
N1 Cu1 Cu1 96.50(9) 11 20_666
N1 Cu1 Cu1 96.50(9) . 20_666
N1 Cu1 N1 118.74(3) 12 .
N1 Cu1 N1 118.74(3) 11 .
N1 Cu1 N1 118.74(3) 12 11
O11 Cl9 O11 114.5(6) 11 .
O11 Cl9 O11 114.5(6) 12 .
O11 Cl9 O11 114.5(6) 12 11
O11 Cl9 O13 103.8(8) 12 .
O11 Cl9 O13 103.8(8) 11 .
O11 Cl9 O13 103.8(8) . .
O12 Cl9 O10 105.6(5) 11 .
O12 Cl9 O10 105.6(5) 12 .
O12 Cl9 O10 105.6(5) . .
O12 Cl9 O12 113.0(4) 12 .
O12 Cl9 O12 113.0(4) 11 .
O12 Cl9 O12 113.0(4) 12 11
C2 N1 Cu1 131.9(3) . .
C2 N1 C5 105.3(3) . .
C5 N1 Cu1 122.6(3) . .
C2 N3 C4 107.9(3) . .
C2 N3 C6 122.3(4) . .
C4 N3 C6 129.5(3) . .
N1 C2 N3 110.9(3) . .
N1 C2 C2 130.9(2) . 24_666
N3 C2 C2 118.2(2) . 24_666
C5 C4 N3 105.9(3) . .
C4 C5 N1 110.0(4) . .
N3 C6 C6 108.1(3) . 24_666
C8 C7 C8 120.2(6) . 15_646
C7 C8 C7 119.8(6) . 16_665

loop_
_geom_bond_atom_site_label_1
_geom_bond_atom_site_label_2
_geom_bond_distance
_geom_bond_site_symmetry_2
Cu1 Cu1 2.7271(17) 20_666
Cu1 N1 1.984(3) 12
Cu1 N1 1.984(3) .
Cu1 N1 1.984(3) 11
Cl9 O10 1.463(11) .
Cl9 O11 1.379(16) 11
Cl9 O11 1.379(16) 12
Cl9 O11 1.379(16) .
Cl9 O12 1.392(8) .
Cl9 O12 1.391(8) 12
Cl9 O12 1.391(8) 11
Cl9 O13 1.539(15) .
N1 C2 1.328(5) .
N1 C5 1.379(5) .
N3 C2 1.350(5) .
N3 C4 1.364(6) .
N3 C6 1.472(5) .
C2 C2 1.442(7) 24_666
C4 C5 1.360(6) .
C6 C6 1.519(9) 24_666
C7 C8 1.379(4) .
C7 C8 1.379(4) 15_646
C8 C7 1.379(4) 16_665
